data_1519138
loop_
_publ_author_name
'Roberts, Stan. M.'
'Hibbs, Dai. E.'
'Hursthouse, Michael B.'
'Lamond, Steven J.'

_publ_section_title
;
 C14H9ClO7
;
_journal_name_full 'Crystal Structure Report Archive'
_journal_page_first 821
_journal_year 1994
_chemical_formula_sum 'C14 H9 Cl O7'
_chemical_formula_weight 324.66
_space_group_IT_number 15
_symmetry_cell_setting monoclinic
_symmetry_space_group_name_Hall '-C 2yc'
_symmetry_space_group_name_H-M 'C 1 2/c 1'
_atom_sites_solution_hydrogens geom
_atom_sites_solution_primary direct
_atom_sites_solution_secondary difmap
_cell_angle_alpha 90.00
_cell_angle_beta 96.99(2)
_cell_angle_gamma 90.00
_cell_formula_units_Z 8
_cell_length_a 16.0510(8)
_cell_length_b 5.5590(8)
_cell_length_c 30.980(9)
_cell_measurement_temperature 140(2)
_cell_volume 2743.7(9)
_computing_cell_refinement REFINE
_computing_data_collection 'MADNES (Pflugrath & Messerschmidt, 1989)'
_computing_data_reduction 'ABSURD (Karaulov, 1992)'
_computing_publication_material SHELXL97
_computing_structure_refinement 'SHELXL97 (Sheldrick, 2008)'
_computing_structure_solution 'SIR92 (Altomare, Cascarano, Giacovazzo & Guaglitardi, 1993)'
_diffrn_ambient_temperature 140(2)
_diffrn_measured_fraction_theta_full 0.794
_diffrn_measured_fraction_theta_max 0.794
_diffrn_measurement_device_type 'Delft instruments FAST area detector'
_diffrn_measurement_method 'Intensity measurements as described by Darr, Drake, Hursthouse & Malik (1993)'
_diffrn_radiation_monochromator graphite
_diffrn_radiation_source 'rotating anode generator'
_diffrn_radiation_type MoK\a
_diffrn_radiation_wavelength 0.71073
_diffrn_reflns_av_R_equivalents 0.0000
_diffrn_reflns_av_sigmaI/netI 0.0961
_diffrn_reflns_limit_h_max 17
_diffrn_reflns_limit_h_min -18
_diffrn_reflns_limit_k_max 5
_diffrn_reflns_limit_k_min 0
_diffrn_reflns_limit_l_max 33
_diffrn_reflns_limit_l_min 0
_diffrn_reflns_number 1922
_diffrn_reflns_theta_full 25.02
_diffrn_reflns_theta_max 25.02
_diffrn_reflns_theta_min 2.73
_exptl_absorpt_coefficient_mu 0.313
_exptl_absorpt_correction_type none
_exptl_crystal_density_diffrn 1.572
_exptl_crystal_density_method 'not measured'
_exptl_crystal_F_000 1328
_exptl_crystal_size_max 0.16
_exptl_crystal_size_mid 0.13
_exptl_crystal_size_min 0.09
_refine_diff_density_max 1.302
_refine_diff_density_min -0.387
_refine_diff_density_rms 0.117
_refine_ls_extinction_coef 0
_refine_ls_extinction_method none
_refine_ls_goodness_of_fit_ref 0.987
_refine_ls_hydrogen_treatment constr
_refine_ls_matrix_type full
_refine_ls_number_parameters 202
_refine_ls_number_reflns 1922
_refine_ls_number_restraints 0
_refine_ls_restrained_S_all 0.987
_refine_ls_R_factor_all 0.1208
_refine_ls_R_factor_gt 0.0859
_refine_ls_shift/su_max 0.000
_refine_ls_shift/su_mean 0.000
_refine_ls_structure_factor_coef Fsqd
_refine_ls_weighting_details 'calc w=1/[\s^2^(Fo^2^)+(0.1647P)^2^+0.0000P] where P=(Fo^2^+2Fc^2^)/3'
_refine_ls_weighting_scheme calc
_refine_ls_wR_factor_gt 0.2277
_refine_ls_wR_factor_ref 0.2499
_reflns_number_gt 1158
_reflns_number_total 1922
_reflns_threshold_expression >2\s(I)
_cod_data_source_file eCrystal-821.cif
_cod_data_source_block solve
_cod_depositor_comments
;
Citation :
Roberts, Stan. M. and Hibbs, Dai. E. and Hursthouse, Michael B. 
and Lamond, Steven J. (1994) 
University of Southampton, Crystal Structure Report Archive. 


http://ecrystals.chem.soton.ac.uk/821/
;
_cod_original_sg_symbol_H-M C2/c
_cod_database_code 1519138

loop_
_symmetry_equiv_pos_as_xyz
'x, y, z'
'-x, y, -z+1/2'
'x+1/2, y+1/2, z'
'-x+1/2, y+1/2, -z+1/2'
'-x, -y, -z'
'x, -y, z-1/2'
'-x+1/2, -y+1/2, -z'
'x+1/2, -y+1/2, z-1/2'

loop_
_atom_site_label
_atom_site_type_symbol
_atom_site_fract_x
_atom_site_fract_y
_atom_site_fract_z
_atom_site_U_iso_or_equiv
_atom_site_adp_type
_atom_site_occupancy
_atom_site_symmetry_multiplicity
_atom_site_calc_flag
_atom_site_refinement_flags
_atom_site_disorder_assembly
_atom_site_disorder_group
Cl1 Cl 0.89333(8) -0.1670(3) 0.23082(5) 0.0309(5) Uani 1 1 d . . .
O6 O 0.6542(4) 0.6771(9) 0.10473(18) 0.0618(15) Uani 1 1 d . . .
O4 O 0.4913(4) 0.5677(10) 0.1029(2) 0.0661(16) Uani 1 1 d . . .
O3 O 0.5529(3) -0.1244(9) 0.19030(19) 0.0589(15) Uani 1 1 d . . .
H1 H 0.5930 -0.2087 0.2019 0.088 Uiso 1 1 calc R . .
O5 O 0.4791(7) 0.3524(16) 0.0430(3) 0.150(5) Uani 1 1 d . . .
C5 C 0.5239(5) 0.2090(13) 0.1447(3) 0.0518(19) Uani 1 1 d . . .
H2 H 0.4660 0.1697 0.1429 0.062 Uiso 1 1 calc R . .
C14 C 0.4135(7) 0.7423(17) 0.0424(3) 0.082(3) Uani 1 1 d . . .
H3 H 0.4514 0.8739 0.0369 0.124 Uiso 1 1 calc R . .
H4 H 0.3752 0.7965 0.0627 0.124 Uiso 1 1 calc R . .
H5 H 0.3810 0.6934 0.0150 0.124 Uiso 1 1 calc R . .
O2 O 0.8139(4) 0.5557(10) 0.13455(19) 0.0667(17) Uani 1 1 d . . .
O1 O 0.7094(3) -0.2176(10) 0.21673(18) 0.0610(15) Uani 1 1 d . . .
C8 C 0.6962(4) 0.3219(13) 0.1483(2) 0.0453(17) Uani 1 1 d . . .
C4 C 0.5838(5) 0.0649(13) 0.1689(2) 0.0481(19) Uani 1 1 d . . .
C13 C 0.4632(6) 0.5352(15) 0.0614(3) 0.063(2) Uani 1 1 d . . .
C10 C 0.8469(5) 0.2143(13) 0.1772(3) 0.052(2) Uani 1 1 d . . .
H6 H 0.9054 0.2455 0.1789 0.063 Uiso 1 1 calc R . .
C3 C 0.6690(4) 0.1157(13) 0.1712(2) 0.0440(18) Uani 1 1 d . . .
C1 C 0.8195(5) 0.0247(14) 0.1978(2) 0.0492(19) Uani 1 1 d . . .
C2 C 0.7311(5) -0.0366(14) 0.1969(2) 0.0482(18) Uani 1 1 d . . .
C6 C 0.5494(5) 0.4073(13) 0.1235(2) 0.0494(19) Uani 1 1 d . . .
C9 C 0.7870(5) 0.3745(14) 0.1521(2) 0.0530(19) Uani 1 1 d . . .
C7 C 0.6359(5) 0.4646(13) 0.1256(2) 0.0482(19) Uani 1 1 d . . .
O7 O 0.7041(4) 0.4789(10) 0.05037(18) 0.0687(17) Uani 1 1 d . . .
C11 C 0.6902(5) 0.6580(16) 0.0667(2) 0.056(2) Uani 1 1 d . . .
C12 C 0.7112(9) 0.9077(18) 0.0528(4) 0.115(5) Uani 1 1 d . . .
H7 H 0.7597 0.9683 0.0720 0.173 Uiso 1 1 calc R . .
H8 H 0.6630 1.0138 0.0546 0.173 Uiso 1 1 calc R . .
H9 H 0.7246 0.9038 0.0228 0.173 Uiso 1 1 calc R . .

loop_
_atom_site_aniso_label
_atom_site_aniso_U_11
_atom_site_aniso_U_22
_atom_site_aniso_U_33
_atom_site_aniso_U_23
_atom_site_aniso_U_13
_atom_site_aniso_U_12
Cl1 0.0202(8) 0.0433(11) 0.0282(8) 0.0049(6) -0.0008(5) 0.0086(6)
O6 0.079(4) 0.044(3) 0.067(4) 0.000(3) 0.024(3) 0.002(3)
O4 0.063(4) 0.065(4) 0.065(4) -0.007(3) -0.013(3) 0.012(3)
O3 0.045(3) 0.061(4) 0.070(4) 0.010(3) 0.006(3) -0.014(3)
O5 0.229(11) 0.116(7) 0.086(6) -0.046(5) -0.057(6) 0.092(7)
C5 0.045(5) 0.050(5) 0.059(5) -0.009(4) 0.002(4) -0.007(4)
C14 0.090(7) 0.081(7) 0.071(6) 0.000(5) -0.013(5) 0.023(5)
O2 0.062(4) 0.070(4) 0.067(4) 0.009(3) 0.008(3) -0.029(3)
O1 0.055(3) 0.067(4) 0.063(4) 0.010(3) 0.012(3) -0.004(3)
C8 0.046(4) 0.050(5) 0.041(4) -0.008(3) 0.010(3) -0.003(4)
C4 0.052(5) 0.052(5) 0.042(4) -0.003(3) 0.009(3) -0.005(4)
C13 0.081(6) 0.048(5) 0.056(5) -0.006(4) -0.008(4) 0.008(4)
C10 0.035(4) 0.057(5) 0.066(5) -0.001(4) 0.009(4) -0.008(3)
C3 0.039(4) 0.039(4) 0.055(5) -0.002(3) 0.006(3) -0.001(3)
C1 0.045(4) 0.062(5) 0.042(4) -0.005(3) 0.009(3) -0.006(4)
C2 0.048(5) 0.055(5) 0.041(4) 0.000(3) 0.003(3) -0.012(4)
C6 0.051(5) 0.044(5) 0.051(5) 0.000(3) -0.001(3) 0.004(3)
C9 0.046(4) 0.061(5) 0.052(5) 0.000(4) 0.010(3) -0.017(4)
C7 0.059(5) 0.041(5) 0.045(4) -0.006(3) 0.009(3) 0.001(3)
O7 0.100(5) 0.053(4) 0.056(4) -0.008(3) 0.020(3) 0.003(3)
C11 0.068(5) 0.057(6) 0.043(5) 0.005(4) 0.007(4) 0.005(4)
C12 0.179(14) 0.049(6) 0.133(11) 0.015(6) 0.082(10) 0.007(7)

loop_
_atom_type_symbol
_atom_type_description
_atom_type_scat_dispersion_real
_atom_type_scat_dispersion_imag
_atom_type_scat_source
C C 0.0033 0.0016 'International Tables Vol C Tables 4.2.6.8 and 6.1.1.4'
H H 0.0000 0.0000 'International Tables Vol C Tables 4.2.6.8 and 6.1.1.4'
O O 0.0106 0.0060 'International Tables Vol C Tables 4.2.6.8 and 6.1.1.4'
Cl Cl 0.1484 0.1585 'International Tables Vol C Tables 4.2.6.8 and 6.1.1.4'

loop_
_geom_angle_atom_site_label_1
_geom_angle_atom_site_label_2
_geom_angle_atom_site_label_3
_geom_angle
_geom_angle_site_symmetry_1
_geom_angle_site_symmetry_3
C11 O6 C7 117.7(6) . .
C13 O4 C6 119.4(6) . .
C4 O3 H1 109.5 . .
C6 C5 C4 119.5(7) . .
C6 C5 H2 120.2 . .
C4 C5 H2 120.2 . .
C13 C14 H3 109.5 . .
C13 C14 H4 109.5 . .
H3 C14 H4 109.5 . .
C13 C14 H5 109.5 . .
H3 C14 H5 109.5 . .
H4 C14 H5 109.5 . .
C7 C8 C3 118.2(7) . .
C7 C8 C9 123.5(7) . .
C3 C8 C9 118.2(7) . .
O3 C4 C3 122.9(7) . .
O3 C4 C5 115.8(7) . .
C3 C4 C5 121.2(7) . .
O5 C13 O4 120.4(8) . .
O5 C13 C14 127.0(8) . .
O4 C13 C14 112.6(7) . .
C1 C10 C9 120.1(7) . .
C1 C10 H6 120.0 . .
C9 C10 H6 120.0 . .
C4 C3 C8 119.4(7) . .
C4 C3 C2 120.6(7) . .
C8 C3 C2 119.9(6) . .
C10 C1 C2 123.6(7) . .
C10 C1 Cl1 120.2(6) . .
C2 C1 Cl1 116.2(6) . .
O1 C2 C1 120.6(7) . .
O1 C2 C3 121.3(7) . .
C1 C2 C3 118.1(7) . .
C5 C6 O4 120.9(7) . .
C5 C6 C7 120.4(7) . .
O4 C6 C7 118.4(7) . .
O2 C9 C10 119.0(7) . .
O2 C9 C8 121.1(7) . .
C10 C9 C8 120.0(7) . .
C8 C7 O6 123.3(7) . .
C8 C7 C6 121.2(7) . .
O6 C7 C6 115.5(7) . .
O7 C11 O6 124.5(8) . .
O7 C11 C12 127.7(8) . .
O6 C11 C12 107.8(8) . .
C11 C12 H7 109.5 . .
C11 C12 H8 109.5 . .
H7 C12 H8 109.5 . .
C11 C12 H9 109.5 . .
H7 C12 H9 109.5 . .
H8 C12 H9 109.5 . .

loop_
_geom_bond_atom_site_label_1
_geom_bond_atom_site_label_2
_geom_bond_distance
_geom_bond_site_symmetry_2
Cl1 C1 1.814(8) .
O6 C11 1.378(10) .
O6 C7 1.395(9) .
O4 C13 1.322(10) .
O4 C6 1.388(9) .
O3 C4 1.368(9) .
O3 H1 0.8400 .
O5 C13 1.207(10) .
C5 C6 1.370(11) .
C5 C4 1.397(11) .
C5 H2 0.9500 .
C14 C13 1.481(12) .
C14 H3 0.9800 .
C14 H4 0.9800 .
C14 H5 0.9800 .
O2 C9 1.246(9) .
O1 C2 1.250(9) .
C8 C7 1.377(10) .
C8 C3 1.443(10) .
C8 C9 1.477(11) .
C4 C3 1.390(10) .
C10 C1 1.333(10) .
C10 C9 1.464(11) .
C10 H6 0.9500 .
C3 C2 1.467(10) .
C1 C2 1.457(10) .
C6 C7 1.418(11) .
O7 C11 1.151(9) .
C11 C12 1.503(13) .
C12 H7 0.9800 .
C12 H8 0.9800 .
C12 H9 0.9800 .
